data_4306799
loop_
_publ_author_name
'Keith M. Wampler'
'Richard R. Schrock'

_publ_section_title
;
Molybdenum Tris(2,5-dimethylpyrrolide), a Rare Homoleptic Molybdenum(III)
Monomer
;
_journal_name_full 'Inorganic Chemistry'
_journal_page_first 10226
_journal_page_last 10228
_journal_paper_doi 10.1021/ic801695j
_journal_volume 47
_journal_year 2008
_chemical_formula_sum 'C30 H48 K Mo N3 O3'
_chemical_formula_weight 633.75
_chemical_name_systematic
;
 ? 
;
_space_group_IT_number 13
_symmetry_cell_setting monoclinic
_symmetry_space_group_name_Hall '-P 2yac'
_symmetry_space_group_name_H-M 'P 1 2/n 1'
_atom_sites_solution_hydrogens geom
_atom_sites_solution_primary direct
_atom_sites_solution_secondary difmap
_audit_creation_method SHELXL-97
_cell_angle_alpha 90.00
_cell_angle_beta 103.2410(10)
_cell_angle_gamma 90.00
_cell_formula_units_Z 2
_cell_length_a 9.5771(5)
_cell_length_b 10.8712(6)
_cell_length_c 15.1971(8)
_cell_measurement_reflns_used 9878
_cell_measurement_temperature 100(2)
_cell_measurement_theta_max 29.26
_cell_measurement_theta_min 2.32
_cell_volume 1540.18(14)
_computing_cell_refinement 'Bruker SMART'
_computing_data_collection 'Bruker SMART'
_computing_data_reduction 'Bruker SAINT'
_computing_molecular_graphics 'Bruker SHELXTL'
_computing_publication_material 'Bruker SHELXTL'
_computing_structure_refinement 'SHELXL-97 (Sheldrick, 1997)'
_computing_structure_solution 'SHELXS-97 (Sheldrick, 1990)'
_diffrn_ambient_temperature 100(2)
_diffrn_detector_area_resol_mean 8.3
_diffrn_measured_fraction_theta_full 1.000
_diffrn_measured_fraction_theta_max 1.000
_diffrn_measurement_device_type 'CCD area detector'
_diffrn_measurement_method 'phi and omega scans'
_diffrn_radiation_monochromator graphite
_diffrn_radiation_source 'fine-focus sealed tube'
_diffrn_radiation_type MoK\a
_diffrn_radiation_wavelength 0.71073
_diffrn_reflns_av_R_equivalents 0.0525
_diffrn_reflns_av_sigmaI/netI 0.0266
_diffrn_reflns_limit_h_max 12
_diffrn_reflns_limit_h_min -12
_diffrn_reflns_limit_k_max 14
_diffrn_reflns_limit_k_min -14
_diffrn_reflns_limit_l_max 20
_diffrn_reflns_limit_l_min -20
_diffrn_reflns_number 35868
_diffrn_reflns_theta_full 28.28
_diffrn_reflns_theta_max 28.28
_diffrn_reflns_theta_min 1.87
_diffrn_standards_decay_% 0
_diffrn_standards_interval_count 0
_diffrn_standards_interval_time 0
_diffrn_standards_number 0
_exptl_absorpt_coefficient_mu 0.595
_exptl_absorpt_correction_T_max 0.9429
_exptl_absorpt_correction_T_min 0.8417
_exptl_absorpt_correction_type multi-scan
_exptl_absorpt_process_details SADABS
_exptl_crystal_colour red
_exptl_crystal_density_diffrn 1.3
_exptl_crystal_density_meas 1.3
_exptl_crystal_density_method 'not measured'
_exptl_crystal_description plate
_exptl_crystal_F_000 668
_exptl_crystal_size_max 0.30
_exptl_crystal_size_mid 0.30
_exptl_crystal_size_min 0.10
_refine_diff_density_max 1.125
_refine_diff_density_min -2.651
_refine_diff_density_rms 0.132
_refine_ls_extinction_method none
_refine_ls_goodness_of_fit_ref 1.401
_refine_ls_hydrogen_treatment constr
_refine_ls_matrix_type full
_refine_ls_number_parameters 188
_refine_ls_number_reflns 3832
_refine_ls_number_restraints 35
_refine_ls_restrained_S_all 1.395
_refine_ls_R_factor_all 0.0599
_refine_ls_R_factor_gt 0.0583
_refine_ls_shift/su_max 0.000
_refine_ls_shift/su_mean 0.000
_refine_ls_structure_factor_coef Fsqd
_refine_ls_weighting_details 'calc w=3D1/[\s^2^(Fo^2^)+(0.0000P)^2^+10.1253P] where P=3D(Fo^2^+2Fc^2^)/3'
_refine_ls_weighting_scheme calc
_refine_ls_wR_factor_gt 0.1479
_refine_ls_wR_factor_ref 0.1486
_reflns_number_gt 3695
_reflns_number_total 3832
_reflns_threshold_expression &gt;2sigma(I)
_cod_data_source_file ic801695j_si_003_3.cif
_cod_data_source_block 08065
_cod_depositor_comments
;
The following automatic conversions were performed:
'_symmetry_cell_setting' value 'Monoclinic' changed to 'monoclinic'
according to '/home/saulius/struct/CIF-dictionaries/cif_core.dic'
dictionary named 'cif_core.dic' version 2.4.1 from 2010-06-29.

Automatic conversion script
Id: cif_fix_enum 1527 2010-12-29 10:47:43Z saulius 
;
_cod_database_code 4306799

loop_
_symmetry_equiv_pos_as_xyz
'x, y, z'
'-x+1/2, y, -z+1/2'
'-x, -y, -z'
'x-1/2, -y, z-1/2'

loop_
_atom_site_label
_atom_site_type_symbol
_atom_site_fract_x
_atom_site_fract_y
_atom_site_fract_z
_atom_site_U_iso_or_equiv
_atom_site_adp_type
_atom_site_occupancy
_atom_site_symmetry_multiplicity
_atom_site_calc_flag
_atom_site_refinement_flags
_atom_site_disorder_assembly
_atom_site_disorder_group
Mo1 Mo 0.2500 0.19712(5) -0.2500 0.01084(14) Uani 1 2 d S . .
K1 K -0.2500 0.14534(12) -0.2500 0.0158(3) Uani 1 2 d S . .
N1 N 0.0427(4) 0.2130(5) -0.1991(3) 0.0282(10) Uani 1 1 d . A .
C11 C 0.1037(6) 0.3287(5) -0.2053(3) 0.0299(12) Uani 1 1 d U . .
C12 C 0.2396(6) 0.3369(4) -0.1435(3) 0.0240(10) Uani 1 1 d . A .
H12 H 0.3023 0.4058 -0.1353 0.029 Uiso 1 1 calc R . .
C13 C 0.2644(5) 0.2231(4) -0.0961(3) 0.0175(9) Uani 1 1 d . . .
H13 H 0.3460 0.2002 -0.0506 0.021 Uiso 1 1 calc R A .
C14 C 0.1417(5) 0.1519(5) -0.1315(3) 0.0208(9) Uani 1 1 d U A .
C111 C 0.035(3) 0.445(2) -0.2570(10) 0.031(4) Uani 0.62(6) 1 d PU A 1
H11A H -0.0233 0.4204 -0.3163 0.047 Uiso 0.62(6) 1 calc PR A 1
H11B H 0.1104 0.5013 -0.2651 0.047 Uiso 0.62(6) 1 calc PR A 1
H11C H -0.0264 0.4855 -0.2223 0.047 Uiso 0.62(6) 1 calc PR A 1
C11A C -0.013(4) 0.410(2) -0.2500(12) 0.018(5) Uani 0.38(6) 1 d PU A 2
H11D H -0.0669 0.3704 -0.3054 0.027 Uiso 0.38(6) 1 calc PR A 2
H11E H 0.0273 0.4878 -0.2652 0.027 Uiso 0.38(6) 1 calc PR A 2
H11F H -0.0768 0.4254 -0.2093 0.027 Uiso 0.38(6) 1 calc PR A 2
C141 C 0.1062(8) 0.0292(6) -0.0988(4) 0.0405(16) Uani 1 1 d U . .
H14A H 0.1909 -0.0047 -0.0571 0.061 Uiso 1 1 calc R A .
H14B H 0.0761 -0.0265 -0.1504 0.061 Uiso 1 1 calc R . .
H14C H 0.0281 0.0380 -0.0674 0.061 Uiso 1 1 calc R . .
N2 N 0.2500 -0.0025(5) -0.2500 0.0163(10) Uani 1 2 d S . .
C21 C 0.3536(6) -0.0784(5) -0.1997(3) 0.0255(11) Uani 1 1 d . A .
C211 C 0.4838(6) -0.0307(5) -0.1348(3) 0.0305(12) Uani 1 1 d . . .
H21A H 0.5318 0.0302 -0.1652 0.046 Uiso 1 1 calc R A .
H21B H 0.5496 -0.0989 -0.1132 0.046 Uiso 1 1 calc R . .
H21C H 0.4554 0.0080 -0.0833 0.046 Uiso 1 1 calc R . .
C22 C 0.3165(8) -0.2005(5) -0.2184(4) 0.0392(15) Uani 1 1 d . . .
H22 H 0.3705 -0.2707 -0.1934 0.047 Uiso 1 1 calc R A .
O1 O -0.2215(4) 0.2367(3) -0.0793(2) 0.0243(7) Uani 1 1 d . . .
C1O1 C -0.3416(5) 0.2527(5) -0.0380(3) 0.0253(10) Uani 1 1 d . . .
H1O1 H -0.3429 0.1875 0.0072 0.030 Uiso 1 1 calc R . .
H1O2 H -0.4331 0.2501 -0.0842 0.030 Uiso 1 1 calc R . .
C2O1 C -0.3199(6) 0.3779(5) 0.0069(3) 0.0259(10) Uani 1 1 d . . .
H2O1 H -0.3544 0.4447 -0.0370 0.031 Uiso 1 1 calc R . .
H2O2 H -0.3693 0.3837 0.0573 0.031 Uiso 1 1 calc R . .
C3O1 C -0.1594(6) 0.3821(7) 0.0407(4) 0.0407(15) Uani 1 1 d . . .
H3O1 H -0.1295 0.3445 0.1015 0.049 Uiso 1 1 calc R . .
H3O2 H -0.1234 0.4677 0.0433 0.049 Uiso 1 1 calc R . .
C4O1 C -0.1063(6) 0.3075(8) -0.0291(5) 0.056(2) Uani 1 1 d . . .
H4O1 H -0.0693 0.3632 -0.0701 0.068 Uiso 1 1 calc R . .
H4O2 H -0.0273 0.2527 0.0011 0.068 Uiso 1 1 calc R . .
O2 O -0.2500 -0.1049(6) -0.2500 0.060(2) Uani 1 2 d SU . .
C1O2 C -0.1834(8) -0.1820(6) -0.1746(7) 0.066(2) Uani 1 1 d U . .
H1O3 H -0.2079 -0.1526 -0.1183 0.079 Uiso 1 1 calc R . .
H1O4 H -0.0778 -0.1810 -0.1660 0.079 Uiso 1 1 calc R . .
C2O2 C -0.2410(10) -0.3100(7) -0.1973(7) 0.082(3) Uani 1 1 d U . .
H2O3 H -0.3338 -0.3224 -0.1804 0.098 Uiso 1 1 calc R . .
H2O4 H -0.1719 -0.3735 -0.1677 0.098 Uiso 1 1 calc R . .

loop_
_atom_site_aniso_label
_atom_site_aniso_U_11
_atom_site_aniso_U_22
_atom_site_aniso_U_33
_atom_site_aniso_U_23
_atom_site_aniso_U_13
_atom_site_aniso_U_12
Mo1 0.0101(2) 0.0107(2) 0.0120(2) 0.000 0.00303(17) 0.000
K1 0.0166(6) 0.0164(6) 0.0144(6) 0.000 0.0038(5) 0.000
N1 0.0147(18) 0.052(3) 0.0195(19) -0.016(2) 0.0075(15) 0.0045(19)
C11 0.038(3) 0.031(3) 0.017(2) -0.009(2) -0.001(2) 0.020(2)
C12 0.036(3) 0.017(2) 0.016(2) -0.0062(17) 0.0003(19) 0.0025(19)
C13 0.018(2) 0.021(2) 0.0137(19) -0.0016(16) 0.0055(16) 0.0024(17)
C14 0.019(2) 0.028(2) 0.020(2) -0.0058(19) 0.0140(18) -0.0031(18)
C111 0.044(9) 0.026(8) 0.023(5) 0.002(5) 0.006(5) 0.019(7)
C11A 0.032(10) 0.012(8) 0.013(6) 0.003(5) 0.010(6) 0.004(7)
C141 0.059(4) 0.041(3) 0.033(3) -0.012(3) 0.034(3) -0.026(3)
N2 0.028(3) 0.011(2) 0.014(2) 0.000 0.014(2) 0.000
C21 0.045(3) 0.020(2) 0.016(2) 0.0057(18) 0.015(2) 0.011(2)
C211 0.032(3) 0.039(3) 0.022(2) 0.009(2) 0.009(2) 0.020(2)
C22 0.078(5) 0.018(2) 0.030(3) 0.005(2) 0.029(3) 0.011(3)
O1 0.0211(16) 0.0292(18) 0.0244(17) -0.0113(15) 0.0088(14) -0.0063(14)
C1O1 0.023(2) 0.029(3) 0.025(2) -0.003(2) 0.0080(19) -0.003(2)
C2O1 0.030(3) 0.028(3) 0.020(2) -0.003(2) 0.007(2) 0.007(2)
C3O1 0.032(3) 0.052(4) 0.041(3) -0.028(3) 0.015(3) -0.009(3)
C4O1 0.026(3) 0.091(6) 0.058(4) -0.053(4) 0.021(3) -0.027(3)
O2 0.039(4) 0.018(3) 0.136(7) 0.000 0.047(4) 0.000
C1O2 0.039(4) 0.027(3) 0.130(7) -0.013(4) 0.017(4) 0.002(3)
C2O2 0.061(5) 0.027(3) 0.134(9) -0.001(4) -0.024(6) 0.003(4)

loop_
_atom_type_symbol
_atom_type_description
_atom_type_scat_dispersion_real
_atom_type_scat_dispersion_imag
_atom_type_scat_source
C C 0.0033 0.0016 'International Tables Vol C Tables 4.2.6.8 and 6.1.1.4'
H H 0.0000 0.0000 'International Tables Vol C Tables 4.2.6.8 and 6.1.1.4'
N N 0.0061 0.0033 'International Tables Vol C Tables 4.2.6.8 and 6.1.1.4'
K K 0.2009 0.2494 'International Tables Vol C Tables 4.2.6.8 and 6.1.1.4'
Mo Mo -1.6832 0.6857 'International Tables Vol C Tables 4.2.6.8 and 6.1.1.4'
O O 0.0106 0.0060 'International Tables Vol C Tables 4.2.6.8 and 6.1.1.4'

loop_
_geom_angle_atom_site_label_1
_geom_angle_atom_site_label_2
_geom_angle_atom_site_label_3
_geom_angle
_geom_angle_site_symmetry_1
_geom_angle_site_symmetry_3
_geom_angle_publ_flag
N2 Mo1 C11 130.22(17) . . ?
N2 Mo1 C11 130.22(17) . 2_554 ?
C11 Mo1 C11 99.6(3) . 2_554 ?
N2 Mo1 C12 132.74(13) . 2_554 ?
C11 Mo1 C12 85.4(2) . 2_554 ?
C11 Mo1 C12 37.24(18) 2_554 2_554 ?
N2 Mo1 C12 132.74(13) . . ?
C11 Mo1 C12 37.24(18) . . ?
C11 Mo1 C12 85.4(2) 2_554 . ?
C12 Mo1 C12 94.5(3) 2_554 . ?
N2 Mo1 N1 94.30(13) . 2_554 ?
C11 Mo1 N1 135.3(2) . 2_554 ?
C11 Mo1 N1 36.1(2) 2_554 2_554 ?
C12 Mo1 N1 61.34(18) 2_554 2_554 ?
C12 Mo1 N1 112.20(19) . 2_554 ?
N2 Mo1 N1 94.30(13) . . ?
C11 Mo1 N1 36.1(2) . . ?
C11 Mo1 N1 135.3(2) 2_554 . ?
C12 Mo1 N1 112.20(19) 2_554 . ?
C12 Mo1 N1 61.34(18) . . ?
N1 Mo1 N1 171.4(3) 2_554 . ?
N2 Mo1 C14 77.80(12) . 2_554 ?
C11 Mo1 C14 143.06(19) . 2_554 ?
C11 Mo1 C14 58.2(2) 2_554 2_554 ?
C12 Mo1 C14 58.84(18) 2_554 2_554 ?
C12 Mo1 C14 143.55(19) . 2_554 ?
N1 Mo1 C14 35.13(17) 2_554 2_554 ?
N1 Mo1 C14 148.17(16) . 2_554 ?
N2 Mo1 C14 77.80(12) . . ?
C11 Mo1 C14 58.2(2) . . ?
C11 Mo1 C14 143.06(19) 2_554 . ?
C12 Mo1 C14 143.55(19) 2_554 . ?
C12 Mo1 C14 58.84(18) . . ?
N1 Mo1 C14 148.17(16) 2_554 . ?
N1 Mo1 C14 35.13(16) . . ?
C14 Mo1 C14 155.6(2) 2_554 . ?
N2 Mo1 C13 96.96(11) . . ?
C11 Mo1 C13 60.64(17) . . ?
C11 Mo1 C13 109.50(18) 2_554 . ?
C12 Mo1 C13 129.92(18) 2_554 . ?
C12 Mo1 C13 36.27(16) . . ?
N1 Mo1 C13 118.20(15) 2_554 . ?
N1 Mo1 C13 60.61(15) . . ?
C14 Mo1 C13 150.28(16) 2_554 . ?
C14 Mo1 C13 35.19(16) . . ?
N2 Mo1 C13 96.96(11) . 2_554 ?
C11 Mo1 C13 109.50(18) . 2_554 ?
C11 Mo1 C13 60.64(17) 2_554 2_554 ?
C12 Mo1 C13 36.27(16) 2_554 2_554 ?
C12 Mo1 C13 129.92(18) . 2_554 ?
N1 Mo1 C13 60.61(15) 2_554 2_554 ?
N1 Mo1 C13 118.20(15) . 2_554 ?
C14 Mo1 C13 35.19(16) 2_554 2_554 ?
C14 Mo1 C13 150.28(16) . 2_554 ?
C13 Mo1 C13 166.1(2) . 2_554 ?
O2 K1 O1 111.32(8) . . ?
O2 K1 O1 111.32(8) . 2_454 ?
O1 K1 O1 137.36(17) . 2_454 ?
O2 K1 N1 105.06(11) . . ?
O1 K1 N1 76.61(11) . . ?
O1 K1 N1 92.44(12) 2_454 . ?
O2 K1 N1 105.06(11) . 2_454 ?
O1 K1 N1 92.44(12) . 2_454 ?
O1 K1 N1 76.61(11) 2_454 2_454 ?
N1 K1 N1 149.9(2) . 2_454 ?
C14 N1 C11 104.7(4) . . ?
C14 N1 Mo1 73.6(2) . . ?
C11 N1 Mo1 68.8(3) . . ?
C14 N1 K1 122.8(3) . . ?
C11 N1 K1 128.2(3) . . ?
Mo1 N1 K1 140.10(17) . . ?
N1 C11 C12 110.2(4) . . ?
N1 C11 C11A 106.7(16) . . ?
C12 C11 C11A 139.0(13) . . ?
N1 C11 C111 129.0(13) . . ?
C12 C11 C111 120.2(12) . . ?
C11A C11 C111 23.5(6) . . ?
N1 C11 Mo1 75.1(3) . . ?
C12 C11 Mo1 72.3(3) . . ?
C11A C11 Mo1 135.7(8) . . ?
C111 C11 Mo1 126.5(9) . . ?
C11 C12 C13 107.5(5) . . ?
C11 C12 Mo1 70.5(3) . . ?
C13 C12 Mo1 75.2(3) . . ?
C14 C13 C12 104.9(4) . . ?
C14 C13 Mo1 72.4(3) . . ?
C12 C13 Mo1 68.5(2) . . ?
N1 C14 C13 112.7(4) . . ?
N1 C14 C141 120.2(5) . . ?
C13 C14 C141 126.8(5) . . ?
N1 C14 Mo1 71.2(2) . . ?
C13 C14 Mo1 72.4(3) . . ?
C141 C14 Mo1 128.6(3) . . ?
C21 N2 C21 106.5(6) 2_554 . ?
C21 N2 Mo1 126.7(3) 2_554 . ?
C21 N2 Mo1 126.7(3) . . ?
N2 C21 C22 109.9(5) . . ?
N2 C21 C211 122.9(5) . . ?
C22 C21 C211 127.1(5) . . ?
C21 C22 C22 106.8(4) . 2_554 ?
C4O1 O1 C1O1 107.6(4) . . ?
C4O1 O1 K1 127.2(3) . . ?
C1O1 O1 K1 122.7(3) . . ?
O1 C1O1 C2O1 105.3(4) . . ?
C3O1 C2O1 C1O1 101.8(4) . . ?
C2O1 C3O1 C4O1 103.0(5) . . ?
O1 C4O1 C3O1 108.9(4) . . ?
C1O2 O2 C1O2 109.1(7) . 2_454 ?
C1O2 O2 K1 125.4(4) . . ?
C1O2 O2 K1 125.4(4) 2_454 . ?
O2 C1O2 C2O2 106.4(7) . . ?
C1O2 C2O2 C2O2 100.5(7) . 2_454 ?

loop_
_geom_bond_atom_site_label_1
_geom_bond_atom_site_label_2
_geom_bond_distance
_geom_bond_site_symmetry_2
_geom_bond_publ_flag
Mo1 N2 2.170(5) . ?
Mo1 C11 2.215(5) . ?
Mo1 C11 2.215(5) 2_554 ?
Mo1 C12 2.240(5) 2_554 ?
Mo1 C12 2.240(5) . ?
Mo1 N1 2.297(4) 2_554 ?
Mo1 N1 2.297(4) . ?
Mo1 C14 2.327(4) 2_554 ?
Mo1 C14 2.327(4) . ?
Mo1 C13 2.328(4) . ?
Mo1 C13 2.328(4) 2_554 ?
K1 O2 2.721(6) . ?
K1 O1 2.733(3) . ?
K1 O1 2.733(3) 2_454 ?
K1 N1 2.829(4) . ?
K1 N1 2.829(4) 2_454 ?
N1 C14 1.396(7) . ?
N1 C11 1.400(8) . ?
C11 C12 1.422(7) . ?
C11 C11A 1.461(19) . ?
C11 C111 1.551(17) . ?
C12 C13 1.424(6) . ?
C13 C14 1.407(6) . ?
C14 C141 1.490(7) . ?
N2 C21 1.379(6) 2_554 ?
N2 C21 1.379(6) . ?
C21 C22 1.387(8) . ?
C21 C211 1.494(8) . ?
C22 C22 1.409(14) 2_554 ?
O1 C4O1 1.416(6) . ?
O1 C1O1 1.441(6) . ?
C1O1 C2O1 1.515(7) . ?
C2O1 C3O1 1.506(8) . ?
C3O1 C4O1 1.513(8) . ?
O2 C1O2 1.445(10) . ?
O2 C1O2 1.445(10) 2_454 ?
C1O2 C2O2 1.507(10) . ?
C2O2 C2O2 1.57(2) 2_454 ?
